data_4082186
loop_
_publ_author_name
'Gong, Zhong-Liang'
'Zhong, Yu-Wu'

_publ_section_title
;
 Stepwise Coordination Followed by Oxidation Mechanism for the
 Multichannel Detection of Cu2+in an Aqueous Environment
;
_journal_issue 24
_journal_name_full Organometallics
_journal_page_first 7495
_journal_paper_doi 10.1021/om400999h
_journal_volume 32
_journal_year 2013
_chemical_formula_sum 'C54 H45 Cl3 Cu N10 O13 Ru'
_chemical_formula_weight 1312.96
_chemical_name_systematic
; 
 ? 
;
_space_group_IT_number 2
_symmetry_cell_setting triclinic
_symmetry_space_group_name_Hall '-P 1'
_symmetry_space_group_name_H-M 'P -1'
_atom_sites_solution_hydrogens geom
_atom_sites_solution_primary direct
_atom_sites_solution_secondary difmap
_audit_creation_method SHELXL-97
_cell_angle_alpha 92.92(3)
_cell_angle_beta 98.09(3)
_cell_angle_gamma 113.90(3)
_cell_formula_units_Z 2
_cell_length_a 12.094(2)
_cell_length_b 13.575(3)
_cell_length_c 21.239(4)
_cell_measurement_reflns_used 9747
_cell_measurement_temperature 173(2)
_cell_measurement_theta_max 27.4854
_cell_measurement_theta_min 1.6527
_cell_volume 3133.7(14)
_computing_cell_refinement 'CrystalClear (Rigaku Inc., 2008)'
_computing_data_collection 'CrystalClear (Rigaku Inc., 2008)'
_computing_data_reduction 'CrystalClear (Rigaku Inc., 2008)'
_computing_molecular_graphics
;
 Mercury: visualization and analysis of crystal structures, C. F. Macrae,
 P. R. Edgington, P. McCabe, E. Pidcock, G. P. Shields, R. Taylor,
 M. Towler and J. van de Streek, J. Appl. Cryst., 39, 453-457, 2006.
;
_computing_publication_material 'SHELX-97 (Sheldrick, 2008)'
_computing_structure_refinement 'SHELX-97 (Sheldrick, 2008)'
_computing_structure_solution 'SHELX-97 (Sheldrick, 2008)'
_diffrn_ambient_temperature 173(2)
_diffrn_detector_area_resol_mean 28.5714
_diffrn_measured_fraction_theta_full 0.997
_diffrn_measured_fraction_theta_max 0.997
_diffrn_measurement_device_type 'MM007HF + CCD (Saturn724+)'
_diffrn_measurement_method '\w scans at fixed \c = 45\%'
_diffrn_radiation_monochromator Confocal
_diffrn_radiation_source 'Rotating Anode'
_diffrn_radiation_type MoK\a
_diffrn_radiation_wavelength 0.71073
_diffrn_reflns_av_R_equivalents 0.1387
_diffrn_reflns_av_sigmaI/netI 0.1583
_diffrn_reflns_limit_h_max 14
_diffrn_reflns_limit_h_min -14
_diffrn_reflns_limit_k_max 16
_diffrn_reflns_limit_k_min -16
_diffrn_reflns_limit_l_max 25
_diffrn_reflns_limit_l_min -25
_diffrn_reflns_number 26053
_diffrn_reflns_theta_full 25.00
_diffrn_reflns_theta_max 25.00
_diffrn_reflns_theta_min 0.98
_exptl_absorpt_coefficient_mu 0.774
_exptl_absorpt_correction_T_max 1.0000
_exptl_absorpt_correction_T_min 0.4576
_exptl_absorpt_correction_type multi-scan
_exptl_absorpt_process_details 'CrystalClear (Rigaku Inc., 2008)'
_exptl_crystal_colour black
_exptl_crystal_density_diffrn 1.392
_exptl_crystal_density_method 'not measured'
_exptl_crystal_description plate
_exptl_crystal_F_000 1334
_exptl_crystal_size_max 0.27
_exptl_crystal_size_mid 0.19
_exptl_crystal_size_min 0.06
_platon_squeeze_details
;
;
_refine_diff_density_max 2.598
_refine_diff_density_min -1.228
_refine_diff_density_rms 0.221
_refine_ls_extinction_method none
_refine_ls_goodness_of_fit_ref 1.723
_refine_ls_hydrogen_treatment constr
_refine_ls_matrix_type full
_refine_ls_number_parameters 806
_refine_ls_number_reflns 11020
_refine_ls_number_restraints 1139
_refine_ls_restrained_S_all 1.740
_refine_ls_R_factor_all 0.2177
_refine_ls_R_factor_gt 0.1651
_refine_ls_shift/su_max 0.045
_refine_ls_shift/su_mean 0.001
_refine_ls_structure_factor_coef Fsqd
_refine_ls_weighting_details 'calc w=1/[\s^2^(Fo^2^)+(0.1000P)^2^+0.0000P] where P=(Fo^2^+2Fc^2^)/3'
_refine_ls_weighting_scheme calc
_refine_ls_wR_factor_gt 0.3825
_refine_ls_wR_factor_ref 0.4162
_reflns_number_gt 6122
_reflns_number_total 11020
_reflns_threshold_expression >2sigma(I)
_cod_data_source_file om400999h_si_002.cif
_cod_data_source_block a
_cod_original_cell_volume 3133.6(11)
_cod_original_sg_symbol_H-M P-1
_cod_database_code 4082186

loop_
_symmetry_equiv_pos_as_xyz
'x, y, z'
'-x, -y, -z'

loop_
_atom_site_label
_atom_site_type_symbol
_atom_site_fract_x
_atom_site_fract_y
_atom_site_fract_z
_atom_site_U_iso_or_equiv
_atom_site_adp_type
_atom_site_occupancy
_atom_site_symmetry_multiplicity
_atom_site_calc_flag
_atom_site_refinement_flags
_atom_site_disorder_assembly
_atom_site_disorder_group
Ru1 Ru 1.7387(4) 0.2497(6) 0.16184(14) 0.0406(14) Uani 0.64(2) 1 d PU A 1
Ru1A Ru 1.7630(8) 0.2111(11) 0.1626(2) 0.043(2) Uani 0.36(2) 1 d PU A 2
Cu Cu 1.22537(15) 0.01176(13) 0.42563(8) 0.0470(5) Uani 1 1 d U . .
Cl1 Cl 0.9792(4) 0.6943(3) 0.15899(17) 0.0623(10) Uani 1 1 d U . .
Cl2 Cl 1.4324(4) 0.7004(4) 0.3323(2) 0.0728(12) Uani 1 1 d U . .
Cl3 Cl 1.1570(4) 0.3952(3) 0.49853(18) 0.0592(10) Uani 1 1 d U . .
O1 O 0.9307(9) 0.6168(9) 0.1013(5) 0.072(3) Uani 1 1 d U . .
O2 O 1.1039(11) 0.7126(9) 0.1784(5) 0.082(3) Uani 1 1 d U . .
O3 O 0.9724(12) 0.7935(11) 0.1493(6) 0.098(3) Uani 1 1 d U . .
O4 O 0.9202(12) 0.6486(11) 0.2106(5) 0.100(4) Uani 1 1 d U . .
O5 O 1.4218(15) 0.5938(13) 0.3366(7) 0.125(4) Uani 1 1 d U . .
O6 O 1.3264(12) 0.6955(11) 0.2938(6) 0.094(3) Uani 1 1 d U . .
O7 O 1.5283(12) 0.7533(12) 0.2956(6) 0.107(4) Uani 1 1 d U . .
O8 O 1.4639(13) 0.7851(13) 0.3776(7) 0.129(4) Uani 1 1 d U . .
O9 O 1.1735(12) 0.3729(11) 0.4375(6) 0.099(3) Uani 1 1 d U . .
O10 O 1.0237(11) 0.3615(10) 0.5011(6) 0.090(3) Uani 1 1 d U . .
O11 O 1.2050(10) 0.3340(10) 0.5370(5) 0.079(3) Uani 1 1 d U . .
O12 O 1.2278(12) 0.5034(11) 0.5113(6) 0.097(3) Uani 1 1 d U . .
O13 O 1.3113(7) 0.0179(7) 0.3420(4) 0.049(2) Uani 1 1 d U A .
N1 N 1.9073(11) 0.3419(11) 0.1404(6) 0.070(3) Uani 1 1 d U . .
N2 N 1.6415(13) 0.3314(13) 0.1565(6) 0.083(3) Uani 1 1 d U . .
N3 N 1.8450(10) 0.3228(9) 0.2514(5) 0.053(3) Uani 1 1 d U . .
N4 N 1.7791(11) 0.1006(11) 0.1770(6) 0.067(3) Uani 1 1 d U . .
N5 N 1.7100(15) 0.2135(16) 0.0648(8) 0.051(3) Uani 0.576(10) 1 d PDU A 1
N6 N 1.740(2) 0.158(2) 0.0580(12) 0.056(4) Uani 0.424(10) 1 d PDU A 2
N7 N 1.2736(10) -0.0776(9) 0.2448(5) 0.056(3) Uani 1 1 d U A .
H7 H 1.2237 -0.1366 0.2191 0.067 Uiso 1 1 calc R . .
N8 N 1.1343(10) -0.1404(9) 0.3836(5) 0.054(2) Uani 1 1 d U . .
N9 N 1.3099(11) -0.0535(10) 0.4905(5) 0.060(3) Uani 1 1 d U . .
N10 N 1.0646(12) 0.0136(11) 0.4098(6) 0.069(3) Uani 1 1 d U . .
N11 N 1.3207(11) 0.1651(9) 0.4592(5) 0.053(3) Uani 1 1 d U . .
C1 C 1.8074(12) 0.3163(11) 0.3058(5) 0.042(3) Uani 1 1 d U A .
H1 H 1.7282 0.2620 0.3077 0.050 Uiso 1 1 calc R . .
C2 C 1.8730(12) 0.3815(10) 0.3597(6) 0.045(3) Uani 1 1 d U . .
H2 H 1.8428 0.3708 0.3989 0.054 Uiso 1 1 calc R A .
C3 C 1.9823(12) 0.4619(11) 0.3573(6) 0.045(3) Uani 1 1 d U A .
H3 H 2.0282 0.5100 0.3950 0.054 Uiso 1 1 calc R . .
C4 C 2.0278(11) 0.4760(10) 0.3033(5) 0.034(2) Uani 1 1 d U . .
H4 H 2.1048 0.5332 0.3011 0.041 Uiso 1 1 calc R A .
C5 C 1.9563(11) 0.4024(11) 0.2502(6) 0.042(2) Uani 1 1 d U A .
C6 C 1.9928(13) 0.4096(12) 0.1844(6) 0.054(3) Uani 1 1 d U A .
C7 C 2.1126(12) 0.4781(11) 0.1699(6) 0.051(3) Uani 1 1 d U . .
H7A H 2.1781 0.5233 0.2030 0.061 Uiso 1 1 calc R A .
C8 C 2.1290(12) 0.4756(11) 0.1054(6) 0.051(3) Uani 1 1 d U A .
C9 C 2.0322(13) 0.4045(12) 0.0589(6) 0.059(3) Uani 1 1 d U . .
H9 H 2.0424 0.3992 0.0155 0.071 Uiso 1 1 calc R A .
C10 C 1.9195(13) 0.3408(11) 0.0765(6) 0.052(3) Uani 1 1 d U A .
C11 C 2.2527(11) 0.5360(11) 0.0916(6) 0.054(3) Uani 1 1 d DU A 1
C12 C 2.3397(13) 0.6248(12) 0.1323(8) 0.079(4) Uani 1 1 d DU A 1
H12 H 2.3315 0.6333 0.1758 0.094 Uiso 1 1 calc R A 1
C13 C 2.4372(17) 0.7004(17) 0.1110(9) 0.114(4) Uani 1 1 d DU A 1
H13 H 2.4707 0.7745 0.1283 0.136 Uiso 1 1 calc R A 1
C14 C 2.4857(15) 0.6670(15) 0.0640(8) 0.093(4) Uani 1 1 d DU A 1
C15 C 2.4036(13) 0.5802(12) 0.0205(8) 0.071(3) Uani 1 1 d DU A 1
H15 H 2.4236 0.5640 -0.0193 0.086 Uiso 1 1 calc R A 1
C16 C 2.2923(13) 0.5181(12) 0.0367(6) 0.062(3) Uani 1 1 d DU A 1
H16 H 2.2378 0.4572 0.0072 0.075 Uiso 1 1 calc R A 1
C17 C 2.6044(15) 0.7354(15) 0.0428(8) 0.095(5) Uani 1 1 d DU A 1
H17A H 2.6707 0.7191 0.0648 0.143 Uiso 1 1 calc R A 1
H17B H 2.6237 0.8124 0.0534 0.143 Uiso 1 1 calc R A 1
H17C H 2.5958 0.7192 -0.0035 0.143 Uiso 1 1 calc R A 1
C18 C 1.800(2) 0.2751(19) 0.0324(9) 0.050(3) Uani 0.576(10) 1 d PDU A 1
C19 C 1.795(2) 0.2644(19) -0.0344(8) 0.053(4) Uani 0.576(10) 1 d PDU A 1
H19 H 1.8634 0.3083 -0.0525 0.063 Uiso 0.576(10) 1 calc PR A 1
C20 C 1.6887(18) 0.1888(17) -0.0735(10) 0.051(4) Uani 0.576(10) 1 d PDU A 1
H20 H 1.6788 0.1731 -0.1186 0.062 Uiso 0.576(10) 1 calc PR A 1
C21 C 1.601(2) 0.1403(19) -0.0371(9) 0.049(4) Uani 0.576(10) 1 d PDU A 1
H21 H 1.5282 0.0844 -0.0614 0.059 Uiso 0.576(10) 1 calc PR A 1
C22 C 1.5933(19) 0.1546(19) 0.0283(8) 0.058(4) Uani 0.576(10) 1 d PDU A 1
H22 H 1.5192 0.1278 0.0450 0.070 Uiso 0.576(10) 1 calc PR A 1
C23 C 1.838(3) 0.230(3) 0.0396(12) 0.055(4) Uani 0.424(10) 1 d PDU A 2
C24 C 1.845(3) 0.200(2) -0.0218(12) 0.056(4) Uani 0.424(10) 1 d PDU A 2
H24 H 1.9072 0.2496 -0.0419 0.067 Uiso 0.424(10) 1 calc PR A 2
C25 C 1.765(3) 0.101(2) -0.0558(15) 0.061(5) Uani 0.424(10) 1 d PDU A 2
H25 H 1.7675 0.0892 -0.1000 0.073 Uiso 0.424(10) 1 calc PR A 2
C26 C 1.683(3) 0.019(3) -0.0301(13) 0.067(6) Uani 0.424(10) 1 d PDU A 2
H26 H 1.6469 -0.0555 -0.0465 0.080 Uiso 0.424(10) 1 calc PR A 2
C27 C 1.659(3) 0.063(2) 0.0252(13) 0.062(5) Uani 0.424(10) 1 d PDU A 2
H27 H 1.5833 0.0254 0.0395 0.074 Uiso 0.424(10) 1 calc PR A 2
C28 C 1.8881(16) 0.0934(15) 0.1701(8) 0.082(4) Uani 1 1 d DU A .
H28 H 1.9519 0.1559 0.1595 0.099 Uiso 1 1 calc R . .
C29 C 1.9118(17) 0.0013(14) 0.1775(8) 0.094(4) Uani 1 1 d DU . .
H29 H 1.9846 -0.0033 0.1689 0.113 Uiso 1 1 calc R A .
C30 C 1.8172(14) -0.0836(15) 0.1990(8) 0.083(4) Uani 1 1 d DU A .
H30 H 1.8272 -0.1482 0.2067 0.099 Uiso 1 1 calc R . .
C31 C 1.7106(14) -0.0766(14) 0.2093(7) 0.074(4) Uani 1 1 d DU . .
H31 H 1.6495 -0.1353 0.2246 0.088 Uiso 1 1 calc R A .
C32 C 1.6916(14) 0.0166(13) 0.1975(7) 0.064(3) Uani 1 1 d DU A .
C33 C 1.5868(13) 0.0339(13) 0.2020(6) 0.056(3) Uani 1 1 d U . .
C34 C 1.4773(12) -0.0416(12) 0.2226(6) 0.052(3) Uani 1 1 d U A .
H34 H 1.4682 -0.1112 0.2333 0.062 Uiso 1 1 calc R . .
C35 C 1.3817(13) -0.0019(12) 0.2254(6) 0.052(3) Uani 1 1 d U . .
C36 C 1.3907(13) 0.0934(12) 0.2106(6) 0.058(3) Uani 1 1 d U A .
H36 H 1.3253 0.1137 0.2148 0.070 Uiso 1 1 calc R . .
C37 C 1.4958(14) 0.1673(13) 0.1885(6) 0.063(3) Uani 1 1 d U . .
C38 C 1.5954(14) 0.1354(13) 0.1837(6) 0.060(3) Uani 1 1 d U A .
C39 C 1.5186(16) 0.2778(15) 0.1743(7) 0.069(3) Uani 1 1 d U A .
C40 C 1.460(2) 0.3245(17) 0.1681(9) 0.092(4) Uani 1 1 d U . .
H40 H 1.3754 0.2841 0.1690 0.111 Uiso 1 1 calc R A .
C41 C 1.4965(19) 0.4390(17) 0.1588(9) 0.094(4) Uani 1 1 d U A .
H41 H 1.4438 0.4743 0.1629 0.113 Uiso 1 1 calc R . .
C42 C 1.6096(18) 0.4912(17) 0.1440(8) 0.090(4) Uani 1 1 d U . .
H42 H 1.6382 0.5634 0.1333 0.107 Uiso 1 1 calc R A .
C43 C 1.6762(18) 0.4371(16) 0.1454(8) 0.081(4) Uani 1 1 d U A .
H43 H 1.7577 0.4746 0.1380 0.098 Uiso 1 1 calc R . .
C44 C 1.2491(11) -0.0586(11) 0.3013(6) 0.046(3) Uani 1 1 d U . .
C45 C 1.1216(11) -0.1398(11) 0.3178(6) 0.044(3) Uani 1 1 d U A .
H45A H 1.0563 -0.1159 0.3022 0.053 Uiso 1 1 calc R . .
H45B H 1.0982 -0.2137 0.2965 0.053 Uiso 1 1 calc R . .
C46 C 1.1906(15) -0.2110(13) 0.4122(7) 0.066(3) Uani 1 1 d U . .
H46A H 1.2391 -0.2258 0.3822 0.079 Uiso 1 1 calc R . .
H46B H 1.1239 -0.2813 0.4170 0.079 Uiso 1 1 calc R . .
C47 C 1.2729(15) -0.1640(14) 0.4766(8) 0.069(3) Uani 1 1 d U . .
C48 C 1.3130(16) -0.2145(15) 0.5178(8) 0.074(3) Uani 1 1 d U . .
H48 H 1.2814 -0.2909 0.5073 0.088 Uiso 1 1 calc R . .
C49 C 1.3963(16) -0.1722(15) 0.5753(8) 0.075(4) Uani 1 1 d U . .
H49 H 1.4248 -0.2122 0.6037 0.090 Uiso 1 1 calc R . .
C50 C 1.4289(17) -0.0641(16) 0.5831(8) 0.080(4) Uani 1 1 d U . .
H50 H 1.4909 -0.0260 0.6193 0.096 Uiso 1 1 calc R . .
C51 C 1.3891(15) -0.0020(15) 0.5490(8) 0.074(4) Uani 1 1 d U . .
H51 H 1.4126 0.0724 0.5630 0.088 Uiso 1 1 calc R . .
C52 C 1.0070(12) -0.1783(12) 0.4028(7) 0.055(3) Uani 1 1 d U . .
H52A H 0.9465 -0.2416 0.3729 0.066 Uiso 1 1 calc R . .
H52B H 1.0102 -0.1997 0.4467 0.066 Uiso 1 1 calc R . .
C53 C 0.9707(16) -0.0845(14) 0.4000(8) 0.073(3) Uani 1 1 d U . .
C54 C 0.8365(14) -0.1077(14) 0.3756(7) 0.068(3) Uani 1 1 d U . .
H54 H 0.7705 -0.1764 0.3610 0.081 Uiso 1 1 calc R . .
C55 C 0.8317(18) -0.0130(17) 0.3792(8) 0.088(4) Uani 1 1 d U . .
H55 H 0.7500 -0.0184 0.3709 0.105 Uiso 1 1 calc R . .
C56 C 0.9164(17) 0.0900(16) 0.3919(8) 0.085(4) Uani 1 1 d U . .
H56 H 0.8966 0.1504 0.3870 0.102 Uiso 1 1 calc R . .
C57 C 1.0305(15) 0.1007(14) 0.4119(7) 0.067(3) Uani 1 1 d U . .
H57 H 1.0919 0.1709 0.4285 0.081 Uiso 1 1 calc R . .
C58 C 1.3881(13) 0.2581(11) 0.4764(6) 0.050(3) Uani 1 1 d U . .
C59 C 1.4612(13) 0.3705(12) 0.4894(6) 0.060(3) Uani 1 1 d U . .
H59A H 1.4997 0.3969 0.4524 0.090 Uiso 1 1 calc R . .
H59B H 1.5251 0.3849 0.5270 0.090 Uiso 1 1 calc R . .
H59C H 1.4096 0.4080 0.4979 0.090 Uiso 1 1 calc R . .

loop_
_atom_site_aniso_label
_atom_site_aniso_U_11
_atom_site_aniso_U_22
_atom_site_aniso_U_33
_atom_site_aniso_U_23
_atom_site_aniso_U_13
_atom_site_aniso_U_12
Ru1 0.0280(14) 0.037(2) 0.0429(11) 0.0002(11) 0.0137(9) -0.0018(12)
Ru1A 0.035(2) 0.044(4) 0.0388(18) 0.0051(19) 0.0104(15) 0.005(2)
Cu 0.0417(10) 0.0337(9) 0.0560(10) 0.0001(7) 0.0116(8) 0.0058(8)
Cl1 0.066(2) 0.056(2) 0.0570(19) 0.0057(17) 0.0193(17) 0.0145(18)
Cl2 0.067(2) 0.076(3) 0.076(2) 0.002(2) 0.029(2) 0.025(2)
Cl3 0.056(2) 0.060(2) 0.066(2) 0.0115(18) 0.0176(17) 0.0261(18)
O1 0.063(5) 0.070(5) 0.061(5) 0.002(4) 0.020(4) 0.004(4)
O2 0.076(6) 0.073(5) 0.083(5) -0.003(5) 0.008(5) 0.020(5)
O3 0.108(6) 0.089(6) 0.098(6) 0.007(5) 0.010(5) 0.044(5)
O4 0.097(6) 0.100(6) 0.075(5) 0.004(5) 0.036(5) 0.008(5)
O5 0.128(7) 0.106(6) 0.128(7) 0.008(6) 0.036(6) 0.033(6)
O6 0.081(6) 0.106(6) 0.082(6) 0.000(5) 0.020(5) 0.026(5)
O7 0.078(6) 0.126(7) 0.109(6) 0.030(6) 0.035(5) 0.026(5)
O8 0.108(6) 0.131(7) 0.143(7) -0.036(6) 0.029(6) 0.046(5)
O9 0.103(6) 0.097(6) 0.091(6) 0.021(5) 0.015(5) 0.036(5)
O10 0.084(6) 0.088(6) 0.100(6) 0.030(5) 0.021(5) 0.036(5)
O11 0.065(5) 0.088(6) 0.091(5) 0.025(5) 0.018(5) 0.035(5)
O12 0.085(6) 0.081(6) 0.114(6) 0.020(5) 0.022(5) 0.020(5)
O13 0.032(4) 0.045(4) 0.053(4) -0.009(4) 0.017(3) -0.002(3)
N1 0.056(5) 0.066(5) 0.053(5) 0.006(5) 0.009(4) -0.010(4)
N2 0.067(6) 0.091(6) 0.070(5) 0.022(5) 0.005(5) 0.014(5)
N3 0.049(5) 0.053(5) 0.038(4) 0.008(4) 0.011(4) 0.002(4)
N4 0.054(5) 0.073(5) 0.062(4) -0.005(4) 0.020(4) 0.010(4)
N5 0.047(5) 0.053(5) 0.048(5) 0.006(5) 0.014(4) 0.013(4)
N6 0.053(5) 0.057(6) 0.052(5) 0.007(5) 0.016(5) 0.015(5)
N7 0.046(5) 0.051(5) 0.054(5) 0.008(4) 0.012(4) 0.002(4)
N8 0.053(5) 0.051(5) 0.056(4) 0.001(4) 0.026(4) 0.016(4)
N9 0.059(5) 0.060(5) 0.063(5) 0.014(4) 0.020(4) 0.024(4)
N10 0.069(5) 0.070(5) 0.064(5) 0.009(5) 0.012(5) 0.023(5)
N11 0.062(6) 0.035(5) 0.061(5) 0.002(4) 0.020(5) 0.016(4)
C1 0.035(5) 0.052(5) 0.035(4) 0.007(4) 0.017(4) 0.011(4)
C2 0.045(5) 0.048(5) 0.043(5) 0.013(4) 0.009(4) 0.018(4)
C3 0.050(5) 0.040(5) 0.040(5) 0.017(4) 0.006(4) 0.014(4)
C4 0.027(5) 0.043(5) 0.038(4) 0.003(4) 0.012(4) 0.018(4)
C5 0.034(4) 0.048(5) 0.042(4) 0.005(4) 0.013(4) 0.012(4)
C6 0.044(5) 0.054(5) 0.048(5) 0.004(4) 0.015(4) 0.003(4)
C7 0.042(5) 0.053(5) 0.051(5) -0.008(4) 0.023(4) 0.010(4)
C8 0.043(5) 0.049(5) 0.051(5) -0.010(4) 0.017(4) 0.009(4)
C9 0.054(5) 0.059(5) 0.048(5) -0.002(5) 0.017(4) 0.006(5)
C10 0.051(5) 0.055(5) 0.040(4) 0.001(4) 0.022(4) 0.007(4)
C11 0.042(5) 0.061(5) 0.060(5) -0.012(4) 0.033(4) 0.016(4)
C12 0.062(6) 0.088(6) 0.082(6) -0.011(5) 0.048(5) 0.018(5)
C13 0.098(7) 0.107(7) 0.099(6) 0.001(6) 0.027(6) 0.005(5)
C14 0.076(6) 0.099(6) 0.086(6) 0.005(5) 0.031(5) 0.016(5)
C15 0.060(6) 0.077(6) 0.076(6) 0.013(5) 0.019(5) 0.025(5)
C16 0.057(6) 0.062(6) 0.057(5) 0.008(5) 0.022(5) 0.011(5)
C17 0.076(7) 0.109(8) 0.085(7) -0.010(6) 0.052(6) 0.014(6)
C18 0.049(5) 0.052(5) 0.046(5) 0.002(4) 0.018(4) 0.016(4)
C19 0.051(6) 0.056(6) 0.047(6) 0.003(5) 0.018(5) 0.015(5)
C20 0.051(7) 0.052(7) 0.044(6) 0.006(6) 0.007(5) 0.015(5)
C21 0.045(7) 0.056(7) 0.044(6) -0.002(6) 0.011(5) 0.019(5)
C22 0.055(7) 0.055(7) 0.046(6) 0.003(6) 0.005(6) 0.005(5)
C23 0.052(5) 0.056(5) 0.049(5) 0.007(5) 0.014(5) 0.013(4)
C24 0.055(6) 0.059(6) 0.049(6) 0.010(5) 0.018(5) 0.015(5)
C25 0.059(7) 0.064(7) 0.054(7) 0.009(6) 0.017(6) 0.017(6)
C26 0.064(8) 0.065(8) 0.058(7) 0.006(6) 0.014(6) 0.013(6)
C27 0.057(7) 0.066(7) 0.055(7) 0.005(6) 0.016(6) 0.017(6)
C28 0.067(6) 0.085(6) 0.078(6) -0.008(5) 0.022(5) 0.015(5)
C29 0.075(6) 0.101(7) 0.089(6) 0.003(6) 0.020(5) 0.019(5)
C30 0.071(6) 0.093(6) 0.076(6) 0.005(5) 0.023(5) 0.025(5)
C31 0.059(6) 0.088(6) 0.066(6) 0.005(5) 0.018(5) 0.021(5)
C32 0.052(5) 0.074(5) 0.054(5) -0.003(5) 0.018(4) 0.014(4)
C33 0.042(5) 0.070(5) 0.049(5) -0.006(4) 0.019(4) 0.014(4)
C34 0.048(5) 0.058(5) 0.040(5) 0.003(4) 0.014(4) 0.011(4)
C35 0.041(5) 0.054(5) 0.051(5) 0.006(4) 0.011(4) 0.008(4)
C36 0.048(5) 0.062(6) 0.045(5) 0.004(5) 0.015(4) 0.001(5)
C37 0.056(5) 0.068(5) 0.047(5) 0.007(4) 0.014(4) 0.004(4)
C38 0.056(6) 0.065(6) 0.042(5) -0.005(5) 0.013(5) 0.009(5)
C39 0.062(5) 0.076(5) 0.063(5) 0.018(5) 0.010(5) 0.023(5)
C40 0.082(6) 0.090(6) 0.087(6) 0.032(6) -0.003(6) 0.021(5)
C41 0.087(6) 0.092(7) 0.089(6) 0.020(6) 0.002(6) 0.027(6)
C42 0.083(7) 0.091(7) 0.075(6) 0.027(6) -0.001(6) 0.019(5)
C43 0.075(6) 0.082(6) 0.073(6) 0.022(6) 0.009(5) 0.019(5)
C44 0.036(5) 0.047(5) 0.044(4) -0.004(4) 0.016(4) 0.005(4)
C45 0.036(5) 0.048(5) 0.044(5) -0.002(4) 0.020(4) 0.011(4)
C46 0.070(6) 0.060(6) 0.066(5) 0.008(5) 0.030(5) 0.020(5)
C47 0.071(5) 0.066(5) 0.075(5) 0.018(5) 0.027(5) 0.028(4)
C48 0.073(6) 0.077(6) 0.083(6) 0.017(5) 0.041(5) 0.033(5)
C49 0.071(6) 0.082(6) 0.087(6) 0.025(5) 0.038(5) 0.038(5)
C50 0.072(6) 0.086(6) 0.076(6) 0.020(5) 0.029(5) 0.022(5)
C51 0.069(6) 0.074(6) 0.073(6) 0.012(5) 0.020(5) 0.023(5)
C52 0.044(5) 0.062(5) 0.063(5) 0.002(5) 0.036(4) 0.019(4)
C53 0.068(5) 0.072(5) 0.067(5) 0.010(5) 0.014(5) 0.016(5)
C54 0.059(6) 0.079(6) 0.066(5) -0.005(5) 0.031(5) 0.026(5)
C55 0.076(6) 0.093(6) 0.081(6) 0.000(6) 0.027(5) 0.019(5)
C56 0.076(6) 0.090(6) 0.091(6) -0.004(5) 0.030(5) 0.035(5)
C57 0.063(6) 0.080(6) 0.073(6) 0.005(5) 0.019(5) 0.042(5)
C58 0.058(6) 0.042(5) 0.049(5) -0.002(4) 0.013(5) 0.017(5)
C59 0.059(6) 0.056(6) 0.055(6) -0.003(5) 0.013(5) 0.015(5)

loop_
_atom_type_symbol
_atom_type_description
_atom_type_scat_dispersion_real
_atom_type_scat_dispersion_imag
_atom_type_scat_source
C C 0.0033 0.0016 'International Tables Vol C Tables 4.2.6.8 and 6.1.1.4'
H H 0.0000 0.0000 'International Tables Vol C Tables 4.2.6.8 and 6.1.1.4'
N N 0.0061 0.0033 'International Tables Vol C Tables 4.2.6.8 and 6.1.1.4'
Ru Ru -1.2594 0.8363 'International Tables Vol C Tables 4.2.6.8 and 6.1.1.4'
O O 0.0106 0.0060 'International Tables Vol C Tables 4.2.6.8 and 6.1.1.4'
Cl Cl 0.1484 0.1585 'International Tables Vol C Tables 4.2.6.8 and 6.1.1.4'
Cu Cu 0.3201 1.2651 'International Tables Vol C Tables 4.2.6.8 and 6.1.1.4'

loop_
_geom_angle_atom_site_label_1
_geom_angle_atom_site_label_2
_geom_angle_atom_site_label_3
_geom_angle
N2 Ru1 C38 85.1(7)
N2 Ru1 N5 93.1(8)
C38 Ru1 N5 101.5(6)
N2 Ru1 N1 109.2(7)
C38 Ru1 N1 165.7(9)
N5 Ru1 N1 77.7(6)
N2 Ru1 N3 97.2(6)
C38 Ru1 N3 102.5(5)
N5 Ru1 N3 154.6(6)
N1 Ru1 N3 76.9(5)
N2 Ru1 N4 156.0(6)
C38 Ru1 N4 71.0(7)
N5 Ru1 N4 90.9(8)
N1 Ru1 N4 94.7(6)
N3 Ru1 N4 89.0(5)
N4 Ru1A C38 85.4(8)
N4 Ru1A N1 120.0(10)
C38 Ru1A N1 154.4(12)
N4 Ru1A N3 106.2(7)
C38 Ru1A N3 96.9(6)
N1 Ru1A N3 74.3(5)
N4 Ru1A N6 87.6(11)
C38 Ru1A N6 104.5(7)
N1 Ru1A N6 81.2(7)
N3 Ru1A N6 155.5(8)
N10 Cu N11 97.8(5)
N10 Cu N8 83.4(5)
N11 Cu N8 174.4(5)
N10 Cu N9 134.4(5)
N11 Cu N9 98.2(5)
N8 Cu N9 84.6(5)
N10 Cu O13 115.4(4)
N11 Cu O13 96.0(4)
N8 Cu O13 78.7(4)
N9 Cu O13 105.1(4)
O3 Cl1 O2 109.5(8)
O3 Cl1 O4 111.3(8)
O2 Cl1 O4 104.9(8)
O3 Cl1 O1 112.7(7)
O2 Cl1 O1 107.4(6)
O4 Cl1 O1 110.8(7)
O8 Cl2 O6 104.6(9)
O8 Cl2 O5 131.6(11)
O6 Cl2 O5 108.7(9)
O8 Cl2 O7 97.0(10)
O6 Cl2 O7 103.5(8)
O5 Cl2 O7 108.0(9)
O12 Cl3 O9 102.0(9)
O12 Cl3 O11 112.3(8)
O9 Cl3 O11 105.2(7)
O12 Cl3 O10 115.1(8)
O9 Cl3 O10 111.0(8)
O11 Cl3 O10 110.4(7)
C44 O13 Cu 111.7(8)
C6 N1 C10 121.7(12)
C6 N1 Ru1 119.7(10)
C10 N1 Ru1 117.8(9)
C6 N1 Ru1A 121.3(10)
C10 N1 Ru1A 115.8(9)
Ru1 N1 Ru1A 19.5(3)
C43 N2 C39 115.7(16)
C43 N2 Ru1 128.1(13)
C39 N2 Ru1 115.8(12)
C1 N3 C5 116.4(11)
C1 N3 Ru1 126.8(9)
C5 N3 Ru1 115.1(8)
C1 N3 Ru1A 129.1(9)
C5 N3 Ru1A 114.2(8)
Ru1 N3 Ru1A 18.5(2)
C32 N4 C28 118.4(15)
C32 N4 Ru1A 122.2(11)
C28 N4 Ru1A 119.3(13)
C32 N4 Ru1 116.3(10)
C28 N4 Ru1 125.2(12)
Ru1A N4 Ru1 6.0(3)
C18 N5 C22 116.3(19)
C18 N5 Ru1 118.0(13)
C22 N5 Ru1 122.7(13)
C23 N6 C27 127(3)
C23 N6 Ru1A 104.5(17)
C27 N6 Ru1A 127(2)
C44 N7 C35 119.5(11)
C44 N7 H7 120.2
C35 N7 H7 120.2
C45 N8 C46 117.3(10)
C45 N8 C52 109.1(11)
C46 N8 C52 106.0(12)
C45 N8 Cu 108.9(9)
C46 N8 Cu 110.3(9)
C52 N8 Cu 104.5(7)
C47 N9 C51 118.0(14)
C47 N9 Cu 113.9(10)
C51 N9 Cu 127.8(11)
C53 N10 C57 114.7(15)
C53 N10 Cu 114.5(12)
C57 N10 Cu 130.5(12)
C58 N11 Cu 173.2(11)
N3 C1 C2 124.0(13)
N3 C1 H1 118.0
C2 C1 H1 118.0
C1 C2 C3 118.8(12)
C1 C2 H2 120.6
C3 C2 H2 120.6
C4 C3 C2 121.4(12)
C4 C3 H3 119.3
C2 C3 H3 119.3
C3 C4 C5 116.3(12)
C3 C4 H4 121.9
C5 C4 H4 121.9
N3 C5 C4 123.1(11)
N3 C5 C6 114.0(10)
C4 C5 C6 122.8(11)
N1 C6 C7 120.7(12)
N1 C6 C5 112.9(12)
C7 C6 C5 126.2(11)
C8 C7 C6 118.3(11)
C8 C7 H7A 120.9
C6 C7 H7A 120.9
C9 C8 C7 118.8(12)
C9 C8 C11 122.3(11)
C7 C8 C11 118.2(11)
C8 C9 C10 119.6(12)
C8 C9 H9 120.2
C10 C9 H9 120.2
N1 C10 C9 120.3(12)
N1 C10 C18 112.5(12)
C9 C10 C18 126.9(12)
N1 C10 C23 110.9(14)
C9 C10 C23 120.0(13)
C18 C10 C23 35.2(14)
C16 C11 C12 112.7(12)
C16 C11 C8 125.3(11)
C12 C11 C8 121.8(10)
C13 C12 C11 121.2(14)
C13 C12 H12 119.4
C11 C12 H12 119.4
C12 C13 C14 118.6(17)
C12 C13 H13 120.7
C14 C13 H13 120.7
C13 C14 C15 115.9(15)
C13 C14 C17 125.1(15)
C15 C14 C17 115.7(14)
C16 C15 C14 117.7(14)
C16 C15 H15 121.1
C14 C15 H15 121.1
C11 C16 C15 126.0(13)
C11 C16 H16 117.0
C15 C16 H16 117.0
N5 C18 C19 126(2)
N5 C18 C10 112.1(15)
C19 C18 C10 120.3(16)
C20 C19 C18 119(2)
C20 C19 H19 120.4
C18 C19 H19 120.4
C21 C20 C19 109.7(19)
C21 C20 H20 125.2
C19 C20 H20 125.2
C20 C21 C22 134(2)
C20 C21 H21 112.8
C22 C21 H21 112.8
N5 C22 C21 110.7(19)
N5 C22 H22 124.7
C21 C22 H22 124.7
N6 C23 C24 111(3)
N6 C23 C10 124(2)
C24 C23 C10 124(2)
C23 C24 C25 122(3)
C23 C24 H24 118.8
C25 C24 H24 118.8
C26 C25 C24 124(3)
C26 C25 H25 117.9
C24 C25 H25 117.9
C25 C26 C27 109(3)
C25 C26 H26 125.7
C27 C26 H26 125.7
N6 C27 C26 121(3)
N6 C27 H27 119.3
C26 C27 H27 119.3
N4 C28 C29 125.3(18)
N4 C28 H28 117.4
C29 C28 H28 117.4
C28 C29 C30 113.5(18)
C28 C29 H29 123.3
C30 C29 H29 123.3
C31 C30 C29 122.3(18)
C31 C30 H30 118.8
C29 C30 H30 118.8
C30 C31 C32 120.5(17)
C30 C31 H31 119.8
C32 C31 H31 119.8
N4 C32 C33 112.6(15)
N4 C32 C31 119.8(14)
C33 C32 C31 127.5(15)
C32 C33 C38 113.2(14)
C32 C33 C34 125.5(15)
C38 C33 C34 121.3(13)
C33 C34 C35 114.6(14)
C33 C34 H34 122.7
C35 C34 H34 122.7
C36 C35 N7 121.5(13)
C36 C35 C34 124.4(14)
N7 C35 C34 114.1(13)
C35 C36 C37 121.8(15)
C35 C36 H36 119.1
C37 C36 H36 119.1
C36 C37 C38 118.1(16)
C36 C37 C39 126.3(15)
C38 C37 C39 115.5(14)
C33 C38 C37 119.7(14)
C33 C38 Ru1 126.5(12)
C37 C38 Ru1 113.3(12)
C33 C38 Ru1A 106.4(12)
C37 C38 Ru1A 133.6(14)
Ru1 C38 Ru1A 20.3(3)
C40 C39 C37 134(2)
C40 C39 N2 115(2)
C37 C39 N2 110.2(15)
C39 C40 C41 129(2)
C39 C40 H40 115.5
C41 C40 H40 115.5
C42 C41 C40 116(2)
C42 C41 H41 122.1
C40 C41 H41 122.1
C43 C42 C41 116(2)
C43 C42 H42 122.0
C41 C42 H42 122.0
C42 C43 N2 127(2)
C42 C43 H43 116.6
N2 C43 H43 116.6
O13 C44 N7 127.0(12)
O13 C44 C45 115.6(10)
N7 C44 C45 117.3(10)
N8 C45 C44 108.5(10)
N8 C45 H45A 110.0
C44 C45 H45A 110.0
N8 C45 H45B 110.0
C44 C45 H45B 110.0
H45A C45 H45B 108.4
N8 C46 C47 114.6(12)
N8 C46 H46A 108.6
C47 C46 H46A 108.6
N8 C46 H46B 108.6
C47 C46 H46B 108.6
H46A C46 H46B 107.6
C48 C47 N9 118.5(16)
C48 C47 C46 127.6(17)
N9 C47 C46 113.9(15)
C47 C48 C49 129.0(18)
C47 C48 H48 115.5
C49 C48 H48 115.5
C50 C49 C48 107.4(18)
C50 C49 H49 126.3
C48 C49 H49 126.3
C51 C50 C49 131.1(19)
C51 C50 H50 114.5
C49 C50 H50 114.5
C50 C51 N9 115.6(16)
C50 C51 H51 122.2
N9 C51 H51 122.2
C53 C52 N8 107.2(12)
C53 C52 H52A 110.3
N8 C52 H52A 110.3
C53 C52 H52B 110.3
N8 C52 H52B 110.3
H52A C52 H52B 108.5
N10 C53 C52 114.9(15)
N10 C53 C54 125.3(16)
C52 C53 C54 118.8(14)
C55 C54 C53 105.6(16)
C55 C54 H54 127.2
C53 C54 H54 127.2
C54 C55 C56 134(2)
C54 C55 H55 112.9
C56 C55 H55 112.9
C57 C56 C55 114.6(19)
C57 C56 H56 122.7
C55 C56 H56 122.7
C56 C57 N10 123.3(17)
C56 C57 H57 118.4
N10 C57 H57 118.4
N11 C58 C59 172.9(15)
C58 C59 H59A 109.5
C58 C59 H59B 109.5
H59A C59 H59B 109.5
C58 C59 H59C 109.5
H59A C59 H59C 109.5
H59B C59 H59C 109.5

loop_
_geom_bond_atom_site_label_1
_geom_bond_atom_site_label_2
_geom_bond_distance
Ru1 N2 1.91(2)
Ru1 C38 1.936(16)
Ru1 N5 2.042(18)
Ru1 N1 2.046(13)
Ru1 N3 2.084(10)
Ru1 N4 2.293(18)
Ru1A N4 1.63(2)
Ru1A C38 1.995(17)
Ru1A N1 2.056(14)
Ru1A N3 2.193(13)
Ru1A N6 2.24(3)
Cu N10 1.937(14)
Cu N11 1.960(11)
Cu N8 1.992(11)
Cu N9 2.047(12)
Cu O13 2.170(8)
Cl1 O3 1.405(13)
Cl1 O2 1.420(12)
Cl1 O4 1.424(12)
Cl1 O1 1.456(9)
Cl2 O8 1.351(13)
Cl2 O6 1.395(13)
Cl2 O5 1.409(16)
Cl2 O7 1.450(14)
Cl3 O12 1.356(13)
Cl3 O9 1.375(13)
Cl3 O11 1.422(12)
Cl3 O10 1.497(13)
O13 C44 1.217(13)
N1 C6 1.288(15)
N1 C10 1.384(16)
N2 C43 1.36(2)
N2 C39 1.48(2)
N3 C1 1.296(14)
N3 C5 1.347(16)
N4 C32 1.347(19)
N4 C28 1.39(2)
N5 C18 1.373(17)
N5 C22 1.395(17)
N6 C23 1.325(19)
N6 C27 1.339(18)
N7 C44 1.313(15)
N7 C35 1.429(17)
N7 H7 0.8800
N8 C45 1.386(15)
N8 C46 1.492(19)
N8 C52 1.536(16)
N9 C47 1.382(19)
N9 C51 1.408(18)
N10 C53 1.336(19)
N10 C57 1.402(19)
N11 C58 1.195(16)
C1 C2 1.339(15)
C1 H1 0.9500
C2 C3 1.340(17)
C2 H2 0.9500
C3 C4 1.331(16)
C3 H3 0.9500
C4 C5 1.387(15)
C4 H4 0.9500
C5 C6 1.520(17)
C6 C7 1.457(18)
C7 C8 1.411(17)
C7 H7A 0.9500
C8 C9 1.392(17)
C8 C11 1.467(18)
C9 C10 1.402(19)
C9 H9 0.9500
C10 C18 1.50(2)
C10 C23 1.52(3)
C11 C16 1.366(13)
C11 C12 1.385(14)
C12 C13 1.365(16)
C12 H12 0.9500
C13 C14 1.371(16)
C13 H13 0.9500
C14 C15 1.382(15)
C14 C17 1.506(15)
C15 C16 1.372(15)
C15 H15 0.9500
C16 H16 0.9500
C17 H17A 0.9800
C17 H17B 0.9800
C17 H17C 0.9800
C18 C19 1.409(17)
C19 C20 1.392(17)
C19 H19 0.9500
C20 C21 1.371(17)
C20 H20 0.9500
C21 C22 1.412(17)
C21 H21 0.9500
C22 H22 0.9500
C23 C24 1.369(19)
C24 C25 1.392(19)
C24 H24 0.9500
C25 C26 1.356(19)
C25 H25 0.9500
C26 C27 1.410(19)
C26 H26 0.9500
C27 H27 0.9500
C28 C29 1.402(16)
C28 H28 0.9500
C29 C30 1.406(16)
C29 H29 0.9500
C30 C31 1.377(15)
C30 H30 0.9500
C31 C32 1.404(15)
C31 H31 0.9500
C32 C33 1.394(19)
C33 C38 1.42(2)
C33 C34 1.451(19)
C34 C35 1.467(19)
C34 H34 0.9500
C35 C36 1.31(2)
C36 C37 1.42(2)
C36 H36 0.9500
C37 C38 1.45(2)
C37 C39 1.47(2)
C39 C40 1.12(2)
C40 C41 1.47(3)
C40 H40 0.9500
C41 C42 1.35(3)
C41 H41 0.9500
C42 C43 1.29(2)
C42 H42 0.9500
C43 H43 0.9500
C44 C45 1.590(17)
C45 H45A 0.9900
C45 H45B 0.9900
C46 C47 1.51(2)
C46 H46A 0.9900
C46 H46B 0.9900
C47 C48 1.30(2)
C48 C49 1.40(2)
C48 H48 0.9500
C49 C50 1.35(2)
C49 H49 0.9500
C50 C51 1.33(2)
C50 H50 0.9500
C51 H51 0.9500
C52 C53 1.51(2)
C52 H52A 0.9900
C52 H52B 0.9900
C53 C54 1.53(2)
C54 C55 1.31(2)
C54 H54 0.9500
C55 C56 1.34(2)
C55 H55 0.9500
C56 C57 1.33(2)
C56 H56 0.9500
C57 H57 0.9500
C58 C59 1.408(18)
C59 H59A 0.9800
C59 H59B 0.9800
C59 H59C 0.9800

loop_
_geom_torsion_atom_site_label_1
_geom_torsion_atom_site_label_2
_geom_torsion_atom_site_label_3
_geom_torsion_atom_site_label_4
_geom_torsion
N10 Cu O13 C44 -59.6(11)
N11 Cu O13 C44 -161.2(10)
N8 Cu O13 C44 17.4(10)
N9 Cu O13 C44 98.6(10)
N2 Ru1 N1 C6 84.4(14)
C38 Ru1 N1 C6 -98(2)
N5 Ru1 N1 C6 173.5(15)
N3 Ru1 N1 C6 -8.7(13)
N4 Ru1 N1 C6 -96.6(13)
N2 Ru1 N1 C10 -86.0(12)
C38 Ru1 N1 C10 91(2)
N5 Ru1 N1 C10 3.0(13)
N3 Ru1 N1 C10 -179.2(13)
N4 Ru1 N1 C10 92.9(12)
N2 Ru1 N1 Ru1A -175.1(8)
C38 Ru1 N1 Ru1A 2.3(19)
N5 Ru1 N1 Ru1A -86.1(9)
N3 Ru1 N1 Ru1A 91.7(8)
N4 Ru1 N1 Ru1A 3.8(6)
N4 Ru1A N1 C6 -82.6(15)
C38 Ru1A N1 C6 89.9(18)
N3 Ru1A N1 C6 17.3(14)
N6 Ru1A N1 C6 -164.8(16)
N4 Ru1A N1 C10 85.3(13)
C38 Ru1A N1 C10 -102.1(16)
N3 Ru1A N1 C10 -174.8(12)
N6 Ru1A N1 C10 3.2(15)
N4 Ru1A N1 Ru1 -173.8(10)
C38 Ru1A N1 Ru1 -1.3(11)
N3 Ru1A N1 Ru1 -73.9(8)
N6 Ru1A N1 Ru1 104.0(10)
C38 Ru1 N2 C43 175.7(15)
N5 Ru1 N2 C43 -83.0(15)
N1 Ru1 N2 C43 -4.9(15)
N3 Ru1 N2 C43 73.7(14)
N4 Ru1 N2 C43 177.7(12)
C38 Ru1 N2 C39 3.9(10)
N5 Ru1 N2 C39 105.2(11)
N1 Ru1 N2 C39 -176.7(9)
N3 Ru1 N2 C39 -98.1(10)
N4 Ru1 N2 C39 5.9(19)
N2 Ru1 N3 C1 66.9(13)
C38 Ru1 N3 C1 -19.6(15)
N5 Ru1 N3 C1 180(2)
N1 Ru1 N3 C1 175.0(13)
N4 Ru1 N3 C1 -89.9(13)
N2 Ru1 N3 C5 -97.7(11)
C38 Ru1 N3 C5 175.8(11)
N5 Ru1 N3 C5 15(3)
N1 Ru1 N3 C5 10.4(11)
N4 Ru1 N3 C5 105.5(10)
N2 Ru1 N3 Ru1A 171.0(8)
C38 Ru1 N3 Ru1A 84.4(9)
N5 Ru1 N3 Ru1A -76(2)
N1 Ru1 N3 Ru1A -80.9(7)
N4 Ru1 N3 Ru1A 14.2(6)
N4 Ru1A N3 C1 -68.5(15)
C38 Ru1A N3 C1 18.7(16)
N1 Ru1A N3 C1 174.1(14)
N6 Ru1A N3 C1 169(3)
N4 Ru1A N3 C5 103.8(11)
C38 Ru1A N3 C5 -168.9(11)
N1 Ru1A N3 C5 -13.5(12)
N6 Ru1A N3 C5 -18(3)
N4 Ru1A N3 Ru1 -159.0(9)
C38 Ru1A N3 Ru1 -71.7(10)
N1 Ru1A N3 Ru1 83.7(8)
N6 Ru1A N3 Ru1 79(3)
C38 Ru1A N4 C32 -3.1(12)
N1 Ru1A N4 C32 173.7(10)
N3 Ru1A N4 C32 92.8(12)
N6 Ru1A N4 C32 -107.8(13)
C38 Ru1A N4 C28 179.1(11)
N1 Ru1A N4 C28 -4.1(13)
N3 Ru1A N4 C28 -85.1(12)
N6 Ru1A N4 C28 74.3(12)
C38 Ru1A N4 Ru1 -15(2)
N1 Ru1A N4 Ru1 162(3)
N3 Ru1A N4 Ru1 81(2)
N6 Ru1A N4 Ru1 -119(3)
N2 Ru1 N4 C32 -7.1(18)
C38 Ru1 N4 C32 -5.0(10)
N5 Ru1 N4 C32 -106.9(11)
N1 Ru1 N4 C32 175.4(10)
N3 Ru1 N4 C32 98.6(10)
N2 Ru1 N4 C28 176.6(13)
C38 Ru1 N4 C28 178.7(12)
N5 Ru1 N4 C28 76.9(12)
N1 Ru1 N4 C28 -0.9(12)
N3 Ru1 N4 C28 -77.7(11)
N2 Ru1 N4 Ru1A 162(3)
C38 Ru1 N4 Ru1A 164(3)
N5 Ru1 N4 Ru1A 62(2)
N1 Ru1 N4 Ru1A -15(2)
N3 Ru1 N4 Ru1A -92(2)
N2 Ru1 N5 C18 98.5(19)
C38 Ru1 N5 C18 -175.9(19)
N1 Ru1 N5 C18 -10.5(19)
N3 Ru1 N5 C18 -15(3)
N4 Ru1 N5 C18 -105.1(19)
N2 Ru1 N5 C22 -61(2)
C38 Ru1 N5 C22 24(2)
N1 Ru1 N5 C22 -170(2)
N3 Ru1 N5 C22 -175.1(19)
N4 Ru1 N5 C22 95(2)
N4 Ru1A N6 C23 -113(2)
C38 Ru1A N6 C23 162(2)
N1 Ru1A N6 C23 8(2)
N3 Ru1A N6 C23 12(5)
N4 Ru1A N6 C27 55(3)
C38 Ru1A N6 C27 -30(3)
N1 Ru1A N6 C27 176(3)
N3 Ru1A N6 C27 -179(3)
N10 Cu N8 C45 83.4(9)
N11 Cu N8 C45 -20(5)
N9 Cu N8 C45 -140.7(9)
O13 Cu N8 C45 -34.2(8)
N10 Cu N8 C46 -146.6(9)
N11 Cu N8 C46 110(5)
N9 Cu N8 C46 -10.7(9)
O13 Cu N8 C46 95.8(9)
N10 Cu N8 C52 -33.1(9)
N11 Cu N8 C52 -136(5)
N9 Cu N8 C52 102.8(9)
O13 Cu N8 C52 -150.6(9)
N10 Cu N9 C47 77.3(12)
N11 Cu N9 C47 -173.3(10)
N8 Cu N9 C47 1.9(10)
O13 Cu N9 C47 -74.8(10)
N10 Cu N9 C51 -95.9(14)
N11 Cu N9 C51 13.6(13)
N8 Cu N9 C51 -171.2(13)
O13 Cu N9 C51 112.1(12)
N11 Cu N10 C53 -165.2(11)
N8 Cu N10 C53 20.2(11)
N9 Cu N10 C53 -55.6(14)
O13 Cu N10 C53 94.4(12)
N11 Cu N10 C57 9.1(14)
N8 Cu N10 C57 -165.5(14)
N9 Cu N10 C57 118.7(13)
O13 Cu N10 C57 -91.4(13)
N10 Cu N11 C58 -143(10)
N8 Cu N11 C58 -41(13)
N9 Cu N11 C58 80(10)
O13 Cu N11 C58 -26(10)
C5 N3 C1 C2 -2(2)
Ru1 N3 C1 C2 -165.9(11)
Ru1A N3 C1 C2 170.7(12)
N3 C1 C2 C3 3(2)
C1 C2 C3 C4 -2(2)
C2 C3 C4 C5 -0.5(19)
C1 N3 C5 C4 -1(2)
Ru1 N3 C5 C4 165.0(10)
Ru1A N3 C5 C4 -174.6(11)
C1 N3 C5 C6 -177.1(12)
Ru1 N3 C5 C6 -10.9(15)
Ru1A N3 C5 C6 9.5(16)
C3 C4 C5 N3 2.2(19)
C3 C4 C5 C6 177.7(12)
C10 N1 C6 C7 -8(2)
Ru1 N1 C6 C7 -178.5(11)
Ru1A N1 C6 C7 158.9(13)
C10 N1 C6 C5 175.5(13)
Ru1 N1 C6 C5 5.4(19)
Ru1A N1 C6 C5 -17(2)
N3 C5 C6 N1 3.8(19)
C4 C5 C6 N1 -172.1(13)
N3 C5 C6 C7 -172.0(14)
C4 C5 C6 C7 12(2)
N1 C6 C7 C8 6(2)
C5 C6 C7 C8 -178.7(13)
C6 C7 C8 C9 -3(2)
C6 C7 C8 C11 -174.0(13)
C7 C8 C9 C10 3(2)
C11 C8 C9 C10 173.5(14)
C6 N1 C10 C9 8(2)
Ru1 N1 C10 C9 178.5(12)
Ru1A N1 C10 C9 -159.7(13)
C6 N1 C10 C18 -166.3(17)
Ru1 N1 C10 C18 4.0(19)
Ru1A N1 C10 C18 26(2)
C6 N1 C10 C23 156(2)
Ru1 N1 C10 C23 -34(2)
Ru1A N1 C10 C23 -12(2)
C8 C9 C10 N1 -5(2)
C8 C9 C10 C18 168.4(18)
C8 C9 C10 C23 -150(2)
C9 C8 C11 C16 -11(3)
C7 C8 C11 C16 159.9(15)
C9 C8 C11 C12 163.9(16)
C7 C8 C11 C12 -25(2)
C16 C11 C12 C13 17(3)
C8 C11 C12 C13 -158.7(18)
C11 C12 C13 C14 -33(3)
C12 C13 C14 C15 32(3)
C12 C13 C14 C17 -170(2)
C13 C14 C15 C16 -17(3)
C17 C14 C15 C16 -177.5(17)
C12 C11 C16 C15 -2(2)
C8 C11 C16 C15 173.6(16)
C14 C15 C16 C11 2(3)
C22 N5 C18 C19 -17(4)
Ru1 N5 C18 C19 -178(2)
C22 N5 C18 C10 176(2)
Ru1 N5 C18 C10 15(3)
N1 C10 C18 N5 -12(3)
C9 C10 C18 N5 173.8(18)
C23 C10 C18 N5 83(3)
N1 C10 C18 C19 -180(2)
C9 C10 C18 C19 6(3)
C23 C10 C18 C19 -85(3)
N5 C18 C19 C20 3(4)
C10 C18 C19 C20 169(2)
C18 C19 C20 C21 4(3)
C19 C20 C21 C22 4(4)
C18 N5 C22 C21 21(3)
Ru1 N5 C22 C21 -179.2(16)
C20 C21 C22 N5 -17(4)
C27 N6 C23 C24 4(6)
Ru1A N6 C23 C24 172(3)
C27 N6 C23 C10 174(3)
Ru1A N6 C23 C10 -18(4)
N1 C10 C23 N6 22(4)
C9 C10 C23 N6 170(3)
C18 C10 C23 N6 -78(4)
N1 C10 C23 C24 -170(3)
C9 C10 C23 C24 -22(4)
C18 C10 C23 C24 91(4)
N6 C23 C24 C25 -6(5)
C10 C23 C24 C25 -176(3)
C23 C24 C25 C26 -8(6)
C24 C25 C26 C27 22(5)
C23 N6 C27 C26 13(6)
Ru1A N6 C27 C26 -153(3)
C25 C26 C27 N6 -24(5)
C32 N4 C28 C29 6(2)
Ru1A N4 C28 C29 -176.3(13)
Ru1 N4 C28 C29 -178.0(12)
N4 C28 C29 C30 -6(2)
C28 C29 C30 C31 2(2)
C29 C30 C31 C32 1(2)
C28 N4 C32 C33 -179.7(12)
Ru1A N4 C32 C33 2.4(17)
Ru1 N4 C32 C33 3.8(15)
C28 N4 C32 C31 -2(2)
Ru1A N4 C32 C31 -179.8(10)
Ru1 N4 C32 C31 -178.5(10)
C30 C31 C32 N4 -1(2)
C30 C31 C32 C33 176.1(14)
N4 C32 C33 C38 0.4(17)
C31 C32 C33 C38 -177.1(14)
N4 C32 C33 C34 180.0(12)
C31 C32 C33 C34 3(2)
C32 C33 C34 C35 177.8(12)
C38 C33 C34 C35 -2.6(17)
C44 N7 C35 C36 -71.5(18)
C44 N7 C35 C34 109.7(14)
C33 C34 C35 C36 0.3(18)
C33 C34 C35 N7 179.1(10)
N7 C35 C36 C37 -177.1(11)
C34 C35 C36 C37 2(2)
C35 C36 C37 C38 -1(2)
C35 C36 C37 C39 -176.1(13)
C32 C33 C38 C37 -177.3(11)
C34 C33 C38 C37 3.1(19)
C32 C33 C38 Ru1 -5.7(17)
C34 C33 C38 Ru1 174.7(9)
C32 C33 C38 Ru1A -2.2(13)
C34 C33 C38 Ru1A 178.1(9)
C36 C37 C38 C33 -1.1(18)
C39 C37 C38 C33 174.4(12)
C36 C37 C38 Ru1 -173.8(9)
C39 C37 C38 Ru1 1.7(15)
C36 C37 C38 Ru1A -174.6(10)
C39 C37 C38 Ru1A 1.0(19)
N2 Ru1 C38 C33 -175.2(12)
N5 Ru1 C38 C33 92.6(13)
N1 Ru1 C38 C33 7(3)
N3 Ru1 C38 C33 -78.9(12)
N4 Ru1 C38 C33 5.7(10)
N2 Ru1 C38 C37 -3.1(10)
N5 Ru1 C38 C37 -95.3(12)
N1 Ru1 C38 C37 179(100)
N3 Ru1 C38 C37 93.2(11)
N4 Ru1 C38 C37 177.8(10)
N2 Ru1 C38 Ru1A 175.3(8)
N5 Ru1 C38 Ru1A 83.1(9)
N1 Ru1 C38 Ru1A -2.3(19)
N3 Ru1 C38 Ru1A -88.4(9)
N4 Ru1 C38 Ru1A -3.9(6)
N4 Ru1A C38 C33 2.8(9)
N1 Ru1A C38 C33 -170.7(10)
N3 Ru1A C38 C33 -102.9(10)
N6 Ru1A C38 C33 89.2(13)
N4 Ru1A C38 C37 176.9(13)
N1 Ru1A C38 C37 3(2)
N3 Ru1A C38 C37 71.1(14)
N6 Ru1A C38 C37 -96.7(16)
N4 Ru1A C38 Ru1 174.8(9)
N1 Ru1A C38 Ru1 1.3(11)
N3 Ru1A C38 Ru1 69.1(9)
N6 Ru1A C38 Ru1 -98.8(11)
C36 C37 C39 C40 -13(3)
C38 C37 C39 C40 172(2)
C36 C37 C39 N2 176.4(12)
C38 C37 C39 N2 1.3(17)
C43 N2 C39 C40 11(2)
Ru1 N2 C39 C40 -176.4(14)
C43 N2 C39 C37 -176.7(13)
Ru1 N2 C39 C37 -3.8(16)
C37 C39 C40 C41 174.6(17)
N2 C39 C40 C41 -15(3)
C39 C40 C41 C42 13(3)
C40 C41 C42 C43 -6(2)
C41 C42 C43 N2 4(3)
C39 N2 C43 C42 -6(3)
Ru1 N2 C43 C42 -177.7(14)
Cu O13 C44 N7 178.5(12)
Cu O13 C44 C45 2.1(14)
C35 N7 C44 O13 -2(2)
C35 N7 C44 C45 174.4(12)
C46 N8 C45 C44 -82.2(14)
C52 N8 C45 C44 157.3(10)
Cu N8 C45 C44 43.8(11)
O13 C44 C45 N8 -30.5(16)
N7 C44 C45 N8 152.7(12)
C45 N8 C46 C47 143.1(13)
C52 N8 C46 C47 -94.8(14)
Cu N8 C46 C47 17.8(15)
C51 N9 C47 C48 0(2)
Cu N9 C47 C48 -174.0(12)
C51 N9 C47 C46 -178.6(13)
Cu N9 C47 C46 7.5(16)
N8 C46 C47 C48 164.9(16)
N8 C46 C47 N9 -16.8(19)
N9 C47 C48 C49 -4(3)
C46 C47 C48 C49 174.7(15)
C47 C48 C49 C50 2(2)
C48 C49 C50 C51 5(3)
C49 C50 C51 N9 -8(3)
C47 N9 C51 C50 5(2)
Cu N9 C51 C50 178.2(11)
C45 N8 C52 C53 -76.3(13)
C46 N8 C52 C53 156.5(11)
Cu N8 C52 C53 40.0(12)
C57 N10 C53 C52 -175.5(12)
Cu N10 C53 C52 -0.3(18)
C57 N10 C53 C54 16(2)
Cu N10 C53 C54 -169.1(11)
N8 C52 C53 N10 -27.3(18)
N8 C52 C53 C54 142.3(13)
N10 C53 C54 C55 -12(2)
C52 C53 C54 C55 179.3(14)
C53 C54 C55 C56 8(3)
C54 C55 C56 C57 -8(3)
C55 C56 C57 N10 10(2)
C53 N10 C57 C56 -15(2)
Cu N10 C57 C56 171.2(13)
Cu N11 C58 C59 86(15)

loop_
_platon_squeeze_void_nr
_platon_squeeze_void_average_x
_platon_squeeze_void_average_y
_platon_squeeze_void_average_z
_platon_squeeze_void_volume
_platon_squeeze_void_count_electrons
_platon_squeeze_void_content
1 0.000 0.000 0.000 546 218 ' '
